data_7023510
loop_
_publ_author_name
'Bozic-Weber, Biljana'
'Brauchli, Sven Y.'
'Constable, Edwin C.'
'F\"urer, Sebastian O'
'Housecroft, Catherine E.'
'Malzner, Frederik J.'
'Wright, Iain A.'
'Zampese, Jennifer A.'

_publ_section_title
;
 Improving the photoresponse of copper(I) dyes in dye-sensitized solar
 cells by tuning ancillary and anchoring ligand modules.
;
_journal_issue 34
_journal_name_full 'Dalton transactions (Cambridge, England : 2003)'
_journal_page_first 12293
_journal_page_last 12308
_journal_paper_doi 10.1039/c3dt51416a
_journal_volume 42
_journal_year 2013
_chemical_formula_moiety 'C68 H44 Br4 Cu N4, F6 P, C H2 Cl2'
_chemical_formula_sum 'C69 H46 Br4 Cl2 Cu F6 N4 P'
_chemical_formula_weight 1530.12
_chemical_name_systematic
; 
 ? 
;
_space_group_crystal_system orthorhombic
_space_group_IT_number 60
_space_group_name_Hall '-P 2n 2ab'
_space_group_name_H-M_alt 'P b c n'
_symmetry_space_group_name_Hall '-P 2n 2ab'
_symmetry_space_group_name_H-M 'P b c n'
_atom_sites_solution_hydrogens geom
_audit_creation_method SHELXL-2013
_cell_angle_alpha 90
_cell_angle_beta 90
_cell_angle_gamma 90
_cell_formula_units_Z 4
_cell_length_a 7.5560(15)
_cell_length_b 28.392(7)
_cell_length_c 27.854(6)
_cell_measurement_reflns_used 500
_cell_measurement_temperature 123(2)
_cell_measurement_theta_max 30.10
_cell_measurement_theta_min 4.45
_cell_volume 5976(2)
_computing_cell_refinement 'Bruker SAINT'
_computing_data_collection 'Bruker APEX2'
_computing_data_reduction 'Bruker SAINT'
_computing_molecular_graphics 'Bruker SHELXTL'
_computing_publication_material 'Bruker SHELXTL'
_computing_structure_refinement 'SHELXL-2013 (Sheldrick, 2013)'
_computing_structure_solution 'SHELXS-97 (Sheldrick, 2008)'
_diffrn_ambient_temperature 123(2)
_diffrn_measured_fraction_theta_full 0.989
_diffrn_measured_fraction_theta_max 0.984
_diffrn_measurement_device_type 'Bruker APEX-II CCD'
_diffrn_measurement_method '\f and \w scans'
_diffrn_radiation_type CuK\a
_diffrn_radiation_wavelength 1.54178
_diffrn_reflns_av_R_equivalents 0.3177
_diffrn_reflns_av_unetI/netI 0.2765
_diffrn_reflns_Laue_measured_fraction_full 0.989
_diffrn_reflns_Laue_measured_fraction_max 0.984
_diffrn_reflns_limit_h_max 8
_diffrn_reflns_limit_h_min -8
_diffrn_reflns_limit_k_max 33
_diffrn_reflns_limit_k_min -32
_diffrn_reflns_limit_l_max 32
_diffrn_reflns_limit_l_min -28
_diffrn_reflns_number 37392
_diffrn_reflns_point_group_measured_fraction_full 0.989
_diffrn_reflns_point_group_measured_fraction_max 0.984
_diffrn_reflns_theta_full 66.500
_diffrn_reflns_theta_max 66.971
_diffrn_reflns_theta_min 3.113
_exptl_absorpt_coefficient_mu 5.284
_exptl_absorpt_correction_T_max 0.949
_exptl_absorpt_correction_T_min 0.718
_exptl_absorpt_correction_type multi-scan
_exptl_absorpt_process_details sadabs
_exptl_crystal_colour yellow
_exptl_crystal_density_diffrn 1.701
_exptl_crystal_description plate
_exptl_crystal_F_000 3040
_exptl_crystal_size_max 0.150
_exptl_crystal_size_mid 0.060
_exptl_crystal_size_min 0.010
_refine_diff_density_max 0.540
_refine_diff_density_min -0.504
_refine_diff_density_rms 0.108
_refine_ls_extinction_method none
_refine_ls_goodness_of_fit_ref 0.933
_refine_ls_hydrogen_treatment constr
_refine_ls_matrix_type full
_refine_ls_number_parameters 395
_refine_ls_number_reflns 5233
_refine_ls_number_restraints 6
_refine_ls_restrained_S_all 0.936
_refine_ls_R_factor_all 0.2739
_refine_ls_R_factor_gt 0.0825
_refine_ls_shift/su_max 0.015
_refine_ls_shift/su_mean 0.002
_refine_ls_structure_factor_coef Fsqd
_refine_ls_weighting_details
; 
 w=1/[\s^2^(Fo^2^)+(0.0456P)^2^] 
 where P=(Fo^2^+2Fc^2^)/3 
;
_refine_ls_weighting_scheme calc
_refine_ls_wR_factor_gt 0.1280
_refine_ls_wR_factor_ref 0.1881
_reflns_Friedel_coverage 0.000
_reflns_number_gt 1637
_reflns_number_total 5233
_reflns_threshold_expression 'I > 2\s(I)'
_cod_data_source_file c3dt51416a.txt
_cod_data_source_block sb268
_cod_database_code 7023510
_shelx_space_group_comment
; 
The symmetry employed for this shelxl refinement is uniquely defined 
by the following loop, which should always be used as a source of 
symmetry information in preference to the above space-group names. 
They are only intended as comments. 
;
_shelx_estimated_absorpt_t_min 0.504
_shelx_estimated_absorpt_t_max 0.949
_shelxl_version_number 2013-2

loop_
_space_group_symop_operation_xyz
'x, y, z'
'-x+1/2, -y+1/2, z+1/2'
'-x, y, -z+1/2'
'x+1/2, -y+1/2, -z'
'-x, -y, -z'
'x-1/2, y-1/2, -z-1/2'
'x, -y, z-1/2'
'-x-1/2, y-1/2, z'

loop_
_atom_site_label
_atom_site_type_symbol
_atom_site_fract_x
_atom_site_fract_y
_atom_site_fract_z
_atom_site_U_iso_or_equiv
_atom_site_adp_type
_atom_site_occupancy
_atom_site_site_symmetry_order
_atom_site_calc_flag
_atom_site_refinement_flags_posn
_atom_site_refinement_flags_adp
_atom_site_refinement_flags_occupancy
Cu1 Cu 0.0000 0.85326(6) 0.7500 0.0453(5) Uani 1 2 d S T P
Br1 Br 0.08357(14) 1.16371(3) 0.52214(3) 0.0598(3) Uani 1 1 d . . .
Br2 Br -0.11048(14) 0.55227(4) 0.51191(3) 0.0676(3) Uani 1 1 d . . .
N1 N 0.0878(8) 0.9061(2) 0.7081(2) 0.040(2) Uani 1 1 d . . .
N2 N -0.1010(8) 0.7996(2) 0.7112(2) 0.0364(19) Uani 1 1 d . . .
C1 C 0.0350(10) 0.9485(3) 0.7265(2) 0.042(3) Uani 1 1 d . . .
C2 C 0.0462(10) 0.9898(3) 0.6985(3) 0.041(3) Uani 1 1 d . . .
H2A H 0.0091 1.0190 0.7117 0.049 Uiso 1 1 calc R U .
C3 C 0.1117(11) 0.9880(3) 0.6515(3) 0.044(3) Uani 1 1 d . . .
C4 C 0.1677(10) 0.9440(3) 0.6347(3) 0.050(3) Uani 1 1 d . . .
H4A H 0.2144 0.9414 0.6032 0.059 Uiso 1 1 calc R U .
C5 C 0.1562(10) 0.9040(3) 0.6633(3) 0.039(3) Uani 1 1 d . . .
C6 C 0.2159(10) 0.8577(3) 0.6446(3) 0.034(2) Uani 1 1 d . . .
C7 C 0.2895(10) 0.8246(3) 0.6756(3) 0.042(3) Uani 1 1 d . . .
H7A H 0.3013 0.8315 0.7088 0.051 Uiso 1 1 calc R U .
C8 C 0.3465(10) 0.7808(3) 0.6574(3) 0.052(3) Uani 1 1 d . . .
H8A H 0.3975 0.7582 0.6783 0.063 Uiso 1 1 calc R U .
C9 C 0.3285(12) 0.7708(3) 0.6096(3) 0.065(3) Uani 1 1 d . . .
H9A H 0.3674 0.7413 0.5975 0.078 Uiso 1 1 calc R U .
C10 C 0.2555(12) 0.8027(3) 0.5796(3) 0.054(3) Uani 1 1 d . . .
H10A H 0.2401 0.7949 0.5467 0.065 Uiso 1 1 calc R U .
C11 C 0.2029(10) 0.8465(3) 0.5957(3) 0.043(3) Uani 1 1 d . . .
H11A H 0.1579 0.8691 0.5737 0.052 Uiso 1 1 calc R U .
C12 C 0.1129(10) 1.0303(3) 0.6201(3) 0.041(2) Uani 1 1 d . . .
C13 C 0.0924(11) 1.0256(3) 0.5705(2) 0.048(3) Uani 1 1 d . . .
H13A H 0.0864 0.9953 0.5561 0.058 Uiso 1 1 calc R U .
C14 C 0.0809(12) 1.0659(3) 0.5425(3) 0.059(3) Uani 1 1 d . . .
H14A H 0.0545 1.0630 0.5092 0.071 Uiso 1 1 calc R U .
C15 C 0.1069(10) 1.1098(3) 0.5616(3) 0.043(3) Uani 1 1 d . . .
C16 C 0.1360(11) 1.1143(3) 0.6100(3) 0.043(3) Uani 1 1 d . . .
H16A H 0.1541 1.1446 0.6236 0.051 Uiso 1 1 calc R U .
C17 C 0.1390(10) 1.0748(3) 0.6392(3) 0.047(3) Uani 1 1 d . . .
H17A H 0.1592 1.0783 0.6726 0.056 Uiso 1 1 calc R U .
C18 C -0.0382(9) 0.7572(3) 0.7251(2) 0.034(2) Uani 1 1 d . . .
C19 C -0.0395(9) 0.7176(3) 0.6967(2) 0.034(2) Uani 1 1 d . . .
H19A H 0.0046 0.6884 0.7084 0.041 Uiso 1 1 calc R U .
C20 C -0.1073(11) 0.7214(3) 0.6504(2) 0.040(2) Uani 1 1 d . . .
C21 C -0.1812(10) 0.7648(3) 0.6359(3) 0.045(3) Uani 1 1 d . . .
H21A H -0.2326 0.7682 0.6049 0.054 Uiso 1 1 calc R U .
C22 C -0.1774(10) 0.8022(3) 0.6673(3) 0.040(3) Uani 1 1 d . . .
C23 C -0.2485(11) 0.8486(3) 0.6515(3) 0.046(3) Uani 1 1 d . . .
C24 C -0.2449(10) 0.8636(3) 0.6044(3) 0.049(3) Uani 1 1 d . . .
H24A H -0.1955 0.8433 0.5809 0.059 Uiso 1 1 calc R U .
C25 C -0.3088(12) 0.9064(4) 0.5898(4) 0.074(4) Uani 1 1 d . . .
H25A H -0.3056 0.9148 0.5568 0.089 Uiso 1 1 calc R U .
C26 C -0.3776(12) 0.9372(3) 0.6229(3) 0.064(3) Uani 1 1 d . . .
H26A H -0.4184 0.9673 0.6131 0.077 Uiso 1 1 calc R U .
C27 C -0.3870(12) 0.9239(3) 0.6710(3) 0.058(3) Uani 1 1 d . . .
H27A H -0.4364 0.9448 0.6941 0.070 Uiso 1 1 calc R U .
C28 C -0.3238(10) 0.8801(3) 0.6852(3) 0.047(3) Uani 1 1 d . . .
H28A H -0.3313 0.8711 0.7180 0.056 Uiso 1 1 calc R U .
C29 C -0.1077(11) 0.6809(3) 0.6175(3) 0.047(3) Uani 1 1 d . . .
C30 C -0.1458(11) 0.6345(3) 0.6332(3) 0.050(3) Uani 1 1 d . . .
H30A H -0.1712 0.6290 0.6662 0.060 Uiso 1 1 calc R U .
C31 C -0.1465(11) 0.5972(3) 0.6017(3) 0.055(3) Uani 1 1 d . . .
H31A H -0.1758 0.5666 0.6128 0.066 Uiso 1 1 calc R U .
C32 C -0.1058(11) 0.6040(3) 0.5547(3) 0.051(3) Uani 1 1 d . . .
C33 C -0.0695(10) 0.6493(3) 0.5365(3) 0.052(3) Uani 1 1 d . . .
H33A H -0.0476 0.6543 0.5033 0.062 Uiso 1 1 calc R U .
C34 C -0.0672(12) 0.6862(3) 0.5690(3) 0.063(3) Uani 1 1 d . . .
H34A H -0.0364 0.7167 0.5577 0.075 Uiso 1 1 calc R U .
P1 P 0.0000 1.16124(14) 0.7500 0.0650(13) Uani 1 2 d S T P
F10 F 0.0000 1.1063(3) 0.7500 0.128(4) Uani 1 2 d S T P
F11 F 0.2036(7) 1.1589(2) 0.73516(19) 0.106(2) Uani 1 1 d . . .
F12 F 0.0000 1.2173(3) 0.7500 0.164(5) Uani 1 2 d S T P
F13 F -0.0447(7) 1.1656(2) 0.69508(17) 0.113(3) Uani 1 1 d . . .
C100 C -0.5000 1.0730(5) 0.7500 0.087(4) Uani 1 2 d S TU P
H10B H -0.5774 1.0935 0.7304 0.105 Uiso 0.5 1 calc R U P
H10C H -0.4226 1.0935 0.7696 0.105 Uiso 0.5 1 calc R U P
Cl1 Cl -0.3745(5) 1.03978(11) 0.71360(12) 0.1285(14) Uani 1 1 d . U .

loop_
_atom_site_aniso_label
_atom_site_aniso_U_11
_atom_site_aniso_U_22
_atom_site_aniso_U_33
_atom_site_aniso_U_23
_atom_site_aniso_U_13
_atom_site_aniso_U_12
Cu1 0.0511(11) 0.0421(11) 0.0429(10) 0.000 -0.0036(10) 0.000
Br1 0.0767(7) 0.0557(6) 0.0471(5) 0.0085(5) -0.0062(6) 0.0018(6)
Br2 0.0695(7) 0.0700(7) 0.0632(6) -0.0280(5) 0.0074(6) -0.0057(7)
N1 0.024(4) 0.058(5) 0.037(4) 0.002(3) 0.002(4) 0.003(4)
N2 0.025(4) 0.049(4) 0.035(4) 0.000(3) 0.007(4) -0.002(4)
C1 0.044(6) 0.040(5) 0.042(5) -0.010(4) -0.001(4) -0.004(5)
C2 0.039(6) 0.037(5) 0.046(5) -0.013(4) -0.004(4) 0.003(4)
C3 0.035(5) 0.041(6) 0.057(5) -0.001(4) -0.007(5) 0.001(5)
C4 0.047(6) 0.058(6) 0.043(5) -0.005(5) 0.007(4) 0.002(5)
C5 0.026(5) 0.052(6) 0.040(5) 0.015(4) 0.007(4) -0.008(4)
C6 0.032(5) 0.029(5) 0.041(5) -0.010(4) 0.010(4) 0.008(4)
C7 0.030(5) 0.061(7) 0.036(5) 0.005(4) 0.010(4) 0.008(5)
C8 0.041(6) 0.072(7) 0.045(5) 0.013(5) 0.013(4) 0.008(5)
C9 0.079(8) 0.046(7) 0.070(7) 0.002(6) 0.014(6) 0.006(6)
C10 0.080(7) 0.037(6) 0.045(5) -0.020(4) 0.013(5) -0.009(5)
C11 0.041(6) 0.047(6) 0.042(5) 0.008(4) 0.009(4) 0.011(5)
C12 0.024(5) 0.057(6) 0.042(5) -0.002(4) -0.004(4) 0.002(5)
C13 0.068(6) 0.039(5) 0.038(5) 0.000(4) 0.005(5) 0.030(5)
C14 0.087(7) 0.062(7) 0.027(4) -0.002(4) -0.016(5) -0.001(6)
C15 0.040(5) 0.054(6) 0.035(5) 0.014(4) -0.011(5) 0.002(5)
C16 0.057(6) 0.040(6) 0.032(4) -0.008(4) -0.013(4) 0.002(5)
C17 0.040(6) 0.060(6) 0.041(5) 0.000(5) -0.010(4) -0.006(5)
C18 0.018(5) 0.033(5) 0.051(5) 0.004(4) -0.011(4) -0.013(4)
C19 0.020(5) 0.031(5) 0.050(5) -0.012(4) -0.003(4) -0.006(4)
C20 0.045(6) 0.040(5) 0.035(4) -0.001(4) -0.009(5) 0.001(5)
C21 0.041(6) 0.062(6) 0.033(5) -0.002(5) -0.011(4) 0.006(5)
C22 0.030(5) 0.058(6) 0.030(5) 0.005(4) -0.006(4) 0.002(5)
C23 0.045(6) 0.051(6) 0.041(5) 0.005(5) -0.014(4) 0.005(5)
C24 0.016(5) 0.071(7) 0.060(6) 0.000(5) -0.011(4) 0.011(5)
C25 0.053(7) 0.087(8) 0.083(7) 0.028(6) -0.015(5) -0.010(6)
C26 0.066(6) 0.049(6) 0.078(6) 0.020(5) -0.053(5) 0.001(6)
C27 0.054(6) 0.038(6) 0.083(7) 0.000(5) -0.020(6) 0.000(5)
C28 0.032(6) 0.050(6) 0.059(6) 0.001(5) -0.013(4) -0.003(5)
C29 0.038(6) 0.054(6) 0.050(5) -0.020(4) -0.002(5) -0.006(5)
C30 0.055(7) 0.058(6) 0.037(5) -0.012(5) 0.013(4) -0.002(5)
C31 0.047(7) 0.046(6) 0.072(6) -0.011(5) 0.004(5) 0.003(5)
C32 0.050(6) 0.067(6) 0.036(5) -0.009(4) -0.006(5) 0.005(6)
C33 0.049(6) 0.060(6) 0.045(5) -0.006(4) -0.001(4) 0.003(6)
C34 0.070(7) 0.061(7) 0.059(6) -0.005(5) 0.000(6) 0.011(6)
P1 0.060(2) 0.079(3) 0.057(2) 0.000 -0.007(2) 0.000
F10 0.185(9) 0.055(6) 0.144(8) 0.000 0.073(7) 0.000
F11 0.054(4) 0.170(6) 0.093(4) -0.010(4) 0.013(3) -0.005(4)
F12 0.304(14) 0.073(7) 0.114(7) 0.000 0.085(8) 0.000
F13 0.087(5) 0.207(7) 0.044(3) 0.009(4) -0.014(3) 0.027(5)
C100 0.079(8) 0.092(8) 0.090(8) 0.000 0.065(6) 0.000
Cl1 0.158(3) 0.083(2) 0.145(3) 0.004(2) 0.047(2) 0.010(2)

loop_
_atom_type_symbol
_atom_type_description
_atom_type_scat_dispersion_real
_atom_type_scat_dispersion_imag
_atom_type_scat_source
C C 0.0181 0.0091 'International Tables Vol C Tables 4.2.6.8 and 6.1.1.4'
H H 0.0000 0.0000 'International Tables Vol C Tables 4.2.6.8 and 6.1.1.4'
N N 0.0311 0.0180 'International Tables Vol C Tables 4.2.6.8 and 6.1.1.4'
F F 0.0727 0.0534 'International Tables Vol C Tables 4.2.6.8 and 6.1.1.4'
P P 0.2955 0.4335 'International Tables Vol C Tables 4.2.6.8 and 6.1.1.4'
Cu Cu -1.9646 0.5888 'International Tables Vol C Tables 4.2.6.8 and 6.1.1.4'
Br Br -0.6763 1.2805 'International Tables Vol C Tables 4.2.6.8 and 6.1.1.4'
Cl Cl 0.3639 0.7018 'International Tables Vol C Tables 4.2.6.8 and 6.1.1.4'

loop_
_geom_angle_atom_site_label_1
_geom_angle_atom_site_label_2
_geom_angle_atom_site_label_3
_geom_angle
_geom_angle_site_symmetry_1
_geom_angle_site_symmetry_3
N1 Cu1 N1 83.6(4) 3_556 .
N1 Cu1 N2 112.1(2) 3_556 3_556
N1 Cu1 N2 138.5(2) . 3_556
N1 Cu1 N2 138.5(2) 3_556 .
N1 Cu1 N2 112.1(2) . .
N2 Cu1 N2 82.0(4) 3_556 .
C5 N1 C1 119.8(7) . .
C5 N1 Cu1 128.8(6) . .
C1 N1 Cu1 110.1(5) . .
C18 N2 C22 117.1(6) . .
C18 N2 Cu1 112.8(5) . .
C22 N2 Cu1 127.2(5) . .
N1 C1 C2 120.5(6) . .
N1 C1 C1 117.1(4) . 3_556
C2 C1 C1 122.3(5) . 3_556
C3 C2 C1 120.6(7) . .
C3 C2 H2A 119.7 . .
C1 C2 H2A 119.7 . .
C4 C3 C2 116.8(7) . .
C4 C3 C12 121.5(7) . .
C2 C3 C12 121.6(7) . .
C5 C4 C3 121.2(7) . .
C5 C4 H4A 119.4 . .
C3 C4 H4A 119.4 . .
N1 C5 C4 121.0(8) . .
N1 C5 C6 118.8(7) . .
C4 C5 C6 120.2(7) . .
C7 C6 C11 118.6(7) . .
C7 C6 C5 120.0(7) . .
C11 C6 C5 121.4(7) . .
C6 C7 C8 119.6(7) . .
C6 C7 H7A 120.2 . .
C8 C7 H7A 120.2 . .
C9 C8 C7 120.1(8) . .
C9 C8 H8A 120.0 . .
C7 C8 H8A 120.0 . .
C10 C9 C8 120.3(9) . .
C10 C9 H9A 119.8 . .
C8 C9 H9A 119.8 . .
C9 C10 C11 121.3(8) . .
C9 C10 H10A 119.3 . .
C11 C10 H10A 119.3 . .
C10 C11 C6 120.0(7) . .
C10 C11 H11A 120.0 . .
C6 C11 H11A 120.0 . .
C17 C12 C13 118.7(8) . .
C17 C12 C3 120.9(7) . .
C13 C12 C3 120.4(7) . .
C14 C13 C12 119.1(8) . .
C14 C13 H13A 120.5 . .
C12 C13 H13A 120.5 . .
C15 C14 C13 121.5(7) . .
C15 C14 H14A 119.3 . .
C13 C14 H14A 119.3 . .
C14 C15 C16 119.4(7) . .
C14 C15 Br1 119.8(6) . .
C16 C15 Br1 120.6(6) . .
C15 C16 C17 120.2(8) . .
C15 C16 H16A 119.9 . .
C17 C16 H16A 119.9 . .
C12 C17 C16 120.8(7) . .
C12 C17 H17A 119.6 . .
C16 C17 H17A 119.6 . .
N2 C18 C19 124.3(6) . .
N2 C18 C18 113.5(4) . 3_556
C19 C18 C18 122.2(5) . 3_556
C18 C19 C20 118.1(7) . .
C18 C19 H19A 121.0 . .
C20 C19 H19A 121.0 . .
C19 C20 C21 118.7(7) . .
C19 C20 C29 121.2(7) . .
C21 C20 C29 120.1(7) . .
C22 C21 C20 118.9(7) . .
C22 C21 H21A 120.6 . .
C20 C21 H21A 120.6 . .
N2 C22 C21 122.8(7) . .
N2 C22 C23 117.9(7) . .
C21 C22 C23 119.2(7) . .
C24 C23 C28 116.3(8) . .
C24 C23 C22 123.2(8) . .
C28 C23 C22 120.5(7) . .
C25 C24 C23 123.3(8) . .
C25 C24 H24A 118.3 . .
C23 C24 H24A 118.3 . .
C24 C25 C26 120.0(9) . .
C24 C25 H25A 120.0 . .
C26 C25 H25A 120.0 . .
C25 C26 C27 119.5(8) . .
C25 C26 H26A 120.2 . .
C27 C26 H26A 120.2 . .
C28 C27 C26 119.8(8) . .
C28 C27 H27A 120.1 . .
C26 C27 H27A 120.1 . .
C27 C28 C23 121.0(8) . .
C27 C28 H28A 119.5 . .
C23 C28 H28A 119.5 . .
C34 C29 C30 116.5(7) . .
C34 C29 C20 121.3(8) . .
C30 C29 C20 122.2(7) . .
C31 C30 C29 121.1(8) . .
C31 C30 H30A 119.4 . .
C29 C30 H30A 119.4 . .
C32 C31 C30 120.5(8) . .
C32 C31 H31A 119.8 . .
C30 C31 H31A 119.8 . .
C31 C32 C33 121.3(8) . .
C31 C32 Br2 119.6(7) . .
C33 C32 Br2 119.0(6) . .
C34 C33 C32 117.2(8) . .
C34 C33 H33A 121.4 . .
C32 C33 H33A 121.4 . .
C33 C34 C29 123.3(8) . .
C33 C34 H34A 118.3 . .
C29 C34 H34A 118.3 . .
F10 P1 F13 94.6(3) . .
F10 P1 F13 94.6(3) . 3_556
F13 P1 F13 170.9(6) . 3_556
F10 P1 F12 180.0 . .
F13 P1 F12 85.4(3) . .
F13 P1 F12 85.4(3) 3_556 .
F10 P1 F11 87.6(3) . .
F13 P1 F11 87.6(3) . .
F13 P1 F11 92.8(3) 3_556 .
F12 P1 F11 92.4(3) . .
F10 P1 F11 87.6(3) . 3_556
F13 P1 F11 92.8(3) . 3_556
F13 P1 F11 87.6(3) 3_556 3_556
F12 P1 F11 92.4(3) . 3_556
F11 P1 F11 175.2(6) . 3_556
Cl1 C100 Cl1 111.7(8) . 3_456
Cl1 C100 H10B 109.3 . .
Cl1 C100 H10B 109.3 3_456 .
Cl1 C100 H10C 109.3 . .
Cl1 C100 H10C 109.3 3_456 .
H10B C100 H10C 107.9 . .

loop_
_geom_bond_atom_site_label_1
_geom_bond_atom_site_label_2
_geom_bond_distance
_geom_bond_site_symmetry_2
Cu1 N1 2.013(6) 3_556
Cu1 N1 2.013(6) .
Cu1 N2 2.017(6) 3_556
Cu1 N2 2.017(6) .
Br1 C15 1.893(8) .
Br2 C32 1.891(8) .
N1 C5 1.352(9) .
N1 C1 1.365(9) .
N2 C18 1.351(9) .
N2 C22 1.355(9) .
C1 C2 1.410(10) .
C1 C1 1.414(14) 3_556
C2 C3 1.400(10) .
C2 H2A 0.9500 .
C3 C4 1.400(11) .
C3 C12 1.484(11) .
C4 C5 1.392(11) .
C4 H4A 0.9500 .
C5 C6 1.484(11) .
C6 C7 1.392(10) .
C6 C11 1.401(10) .
C7 C8 1.411(11) .
C7 H7A 0.9500 .
C8 C9 1.368(11) .
C8 H8A 0.9500 .
C9 C10 1.350(11) .
C9 H9A 0.9500 .
C10 C11 1.381(11) .
C10 H10A 0.9500 .
C11 H11A 0.9500 .
C12 C17 1.385(11) .
C12 C13 1.398(9) .
C13 C14 1.387(11) .
C13 H13A 0.9500 .
C14 C15 1.369(11) .
C14 H14A 0.9500 .
C15 C16 1.372(9) .
C16 C17 1.385(11) .
C16 H16A 0.9500 .
C17 H17A 0.9500 .
C18 C19 1.375(10) .
C18 C18 1.503(13) 3_556
C19 C20 1.392(9) .
C19 H19A 0.9500 .
C20 C21 1.413(11) .
C20 C29 1.472(11) .
C21 C22 1.374(11) .
C21 H21A 0.9500 .
C22 C23 1.489(11) .
C23 C24 1.380(10) .
C23 C28 1.416(11) .
C24 C25 1.368(12) .
C24 H24A 0.9500 .
C25 C26 1.373(12) .
C25 H25A 0.9500 .
C26 C27 1.394(11) .
C26 H26A 0.9500 .
C27 C28 1.391(11) .
C27 H27A 0.9500 .
C28 H28A 0.9500 .
C29 C34 1.392(10) .
C29 C30 1.418(11) .
C30 C31 1.375(11) .
C30 H30A 0.9500 .
C31 C32 1.358(11) .
C31 H31A 0.9500 .
C32 C33 1.411(11) .
C33 C34 1.386(11) .
C33 H33A 0.9500 .
C34 H34A 0.9500 .
P1 F10 1.559(9) .
P1 F13 1.572(5) .
P1 F13 1.572(5) 3_556
P1 F12 1.591(10) .
P1 F11 1.594(5) .
P1 F11 1.594(5) 3_556
C100 Cl1 1.678(8) .
C100 Cl1 1.678(8) 3_456
C100 H10B 0.9900 .
C100 H10C 0.9900 .
